data_7036510
loop_
_publ_author_name
'Novoa, N\'estor'
'Roisnel, Thierry'
'Hamon, Paul'
'Kahlal, Samia'
'Manzur, Carolina'
'Ngo, Hoang Minh'
'Ledoux-Rak, Isabelle'
'Saillard, Jean-Yves'
'Carrillo, David'
'Hamon, Jean-Ren\'e'

_publ_section_title
;
 Four-coordinate nickel(ii) and copper(ii) complex based ONO tridentate
 Schiff base ligands: synthesis, molecular structure, electrochemical,
 linear and nonlinear properties, and computational study.
;
_journal_issue 41
_journal_name_full 'Dalton transactions (Cambridge, England : 2003)'
_journal_page_first 18019
_journal_page_last 18037
_journal_paper_doi 10.1039/c5dt02822a
_journal_volume 44
_journal_year 2015
_chemical_compound_source 'synthesis as described'
_chemical_formula_moiety 'C25 H22 Fe N2 Ni O2'
_chemical_formula_sum 'C25 H22 Fe N2 Ni O2'
_chemical_formula_weight 497.01
_chemical_name_systematic
;
 ?
;
_space_group_IT_number 61
_symmetry_cell_setting orthorhombic
_symmetry_Int_Tables_number 61
_symmetry_space_group_name_Hall '-P 2bc 2ac'
_symmetry_space_group_name_H-M 'P c a b'
_atom_sites_solution_hydrogens geom
_atom_sites_solution_primary direct
_atom_sites_solution_secondary difmap
_audit_update_record
;
2015-04-07 deposited with the CCDC.
2015-09-14 downloaded from the CCDC.
;
_cell_angle_alpha 90
_cell_angle_beta 90
_cell_angle_gamma 90
_cell_formula_units_Z 8
_cell_length_a 7.5236(5)
_cell_length_b 22.6943(12)
_cell_length_c 23.9482(15)
_cell_measurement_reflns_used 2280
_cell_measurement_temperature 150(2)
_cell_measurement_theta_max 24.87
_cell_measurement_theta_min 2.98
_cell_measurement_wavelength 0.71073
_cell_volume 4089.0(4)
_computing_cell_refinement 'Bruker APEX2 (Bruker, 2006)'
_computing_data_collection 'Bruker APEX2 (Bruker, 2006)'
_computing_data_reduction 'Bruker APEX2 (Bruker, 2006)'
_computing_molecular_graphics 'Ortep-3 for Windows (Farrugia, 1997)'
_computing_publication_material
;
          WinGX publication routines (Farrugia, 2012),
          CRYSCALc (T. Roisnel, local program, 2014)
;
_computing_structure_refinement 'SHELXL-97 (Sheldrick, 1997)'
_computing_structure_solution 'SIR97 (Altomare et al., 1999)'
_diffrn_ambient_temperature 150(2)
_diffrn_detector 'CCD plate'
_diffrn_measured_fraction_theta_full 0.994
_diffrn_measured_fraction_theta_max 0.994
_diffrn_measurement_device_type 'APEXII, Bruker-AXS'
_diffrn_measurement_method 'CCD rotation images, thin slices'
_diffrn_radiation_monochromator graphite
_diffrn_radiation_probe x-ray
_diffrn_radiation_type MoK\a
_diffrn_radiation_wavelength 0.71073
_diffrn_reflns_av_R_equivalents 0.0668
_diffrn_reflns_av_unetI/netI 0.0695
_diffrn_reflns_limit_h_max 9
_diffrn_reflns_limit_h_min -9
_diffrn_reflns_limit_k_max 29
_diffrn_reflns_limit_k_min -28
_diffrn_reflns_limit_l_max 23
_diffrn_reflns_limit_l_min -31
_diffrn_reflns_number 18668
_diffrn_reflns_theta_full 27.48
_diffrn_reflns_theta_max 27.48
_diffrn_reflns_theta_min 2.98
_exptl_absorpt_coefficient_mu 1.656
_exptl_absorpt_correction_T_max 0.952
_exptl_absorpt_correction_T_min 0.760
_exptl_absorpt_correction_type multi-scan
_exptl_absorpt_process_details
;
  [Sheldrick, G.M. (2002). SADABS Bruker AXS Inc., Madison, Wisconsin, USA]
;
_exptl_crystal_colour orange
_exptl_crystal_density_diffrn 1.615
_exptl_crystal_density_method 'not measured'
_exptl_crystal_description stick
_exptl_crystal_F_000 2048
_exptl_crystal_size_max 0.5
_exptl_crystal_size_mid 0.08
_exptl_crystal_size_min 0.03
_refine_diff_density_max 0.567
_refine_diff_density_min -0.65
_refine_diff_density_rms 0.096
_refine_ls_extinction_method none
_refine_ls_goodness_of_fit_ref 1.034
_refine_ls_hydrogen_treatment constr
_refine_ls_matrix_type full
_refine_ls_number_parameters 281
_refine_ls_number_reflns 4653
_refine_ls_number_restraints 0
_refine_ls_restrained_S_all 1.034
_refine_ls_R_factor_all 0.0841
_refine_ls_R_factor_gt 0.0448
_refine_ls_shift/su_max 0.001
_refine_ls_shift/su_mean 0
_refine_ls_structure_factor_coef Fsqd
_refine_ls_weighting_details 'calc w=1/[\s^2^(Fo^2^)+(0.0436P)^2^+0.4003P] where P=(Fo^2^+2Fc^2^)/3'
_refine_ls_weighting_scheme calc
_refine_ls_wR_factor_gt 0.0945
_refine_ls_wR_factor_ref 0.1095
_reflns_number_gt 3026
_reflns_number_total 4653
_reflns_threshold_expression >2sigma(I)
_cod_data_source_file c5dt02822a2.cif
_cod_data_source_block NN98
_cod_depositor_comments 'Adding full bibliography for 7036507--7036511.cif.'
_cod_database_code 7036510

loop_
_symmetry_equiv_pos_as_xyz
'x, y, z'
'-x, -y+1/2, z+1/2'
'x+1/2, -y, -z+1/2'
'-x+1/2, y+1/2, -z'
'-x, -y, -z'
'x, y-1/2, -z-1/2'
'-x-1/2, y, z-1/2'
'x-1/2, -y-1/2, z'

loop_
_atom_site_label
_atom_site_type_symbol
_atom_site_fract_x
_atom_site_fract_y
_atom_site_fract_z
_atom_site_U_iso_or_equiv
_atom_site_adp_type
_atom_site_occupancy
_atom_site_symmetry_multiplicity
_atom_site_calc_flag
_atom_site_refinement_flags
Fe1 Fe 0.35282(6) 0.10792(2) 0.30322(2) 0.02571(14) Uani 1 1 d .
Ni1 Ni -0.11233(6) 0.102144(16) 0.471055(17) 0.02118(12) Uani 1 1 d .
C16 C 0.6048(6) 0.0799(2) 0.2868(2) 0.0628(14) Uani 1 1 d .
H16 H 0.6758 0.092 0.256 0.075 Uiso 1 1 calc R
C17 C 0.4898(7) 0.0324(2) 0.2883(2) 0.0655(15) Uani 1 1 d .
H17 H 0.467 0.0058 0.2585 0.079 Uiso 1 1 calc R
C18 C 0.4124(6) 0.03026(19) 0.3418(2) 0.0616(14) Uani 1 1 d .
H18 H 0.3291 0.0018 0.3545 0.074 Uiso 1 1 calc R
C19 C 0.4781(7) 0.0764(2) 0.37236(19) 0.0601(14) Uani 1 1 d .
H19 H 0.4468 0.0855 0.4098 0.072 Uiso 1 1 calc R
C20 C 0.5963(6) 0.10720(19) 0.3401(3) 0.0616(15) Uani 1 1 d .
H20 H 0.6614 0.141 0.3515 0.074 Uiso 1 1 calc R
C14 C 0.1786(5) 0.11882(17) 0.23815(15) 0.0369(9) Uani 1 1 d .
H14 H 0.1702 0.0949 0.2057 0.044 Uiso 1 1 calc R
C13 C 0.2884(5) 0.16950(17) 0.24433(15) 0.0353(9) Uani 1 1 d .
H13 H 0.3668 0.185 0.2169 0.042 Uiso 1 1 calc R
C12 C 0.2603(5) 0.19276(15) 0.29871(15) 0.0302(8) Uani 1 1 d .
H12 H 0.3157 0.2268 0.3138 0.036 Uiso 1 1 calc R
C11 C 0.1340(4) 0.15593(14) 0.32689(14) 0.0254(7) Uani 1 1 d .
C15 C 0.0844(5) 0.11007(15) 0.28841(14) 0.0299(8) Uani 1 1 d .
H15 H 0.0022 0.0792 0.2956 0.036 Uiso 1 1 calc R
C10 C 0.0591(4) 0.16143(14) 0.38386(13) 0.0233(7) Uani 1 1 d .
O1 O 0.0120(3) 0.11120(9) 0.40607(9) 0.0257(5) Uani 1 1 d .
C9 C 0.0358(4) 0.21542(14) 0.40836(15) 0.0258(8) Uani 1 1 d .
H9 H 0.0667 0.2493 0.3871 0.031 Uiso 1 1 calc R
C7 C -0.0310(4) 0.22462(13) 0.46298(14) 0.0226(7) Uani 1 1 d .
C8 C -0.0563(5) 0.28819(13) 0.48021(15) 0.0288(8) Uani 1 1 d .
H8A H -0.159 0.2913 0.5052 0.043 Uiso 1 1 calc R
H8B H -0.0767 0.3124 0.447 0.043 Uiso 1 1 calc R
H8C H 0.0505 0.3021 0.4996 0.043 Uiso 1 1 calc R
N1 N -0.0747(3) 0.17954(11) 0.49574(11) 0.0209(6) Uani 1 1 d .
C2 C -0.1274(4) 0.18522(14) 0.55268(13) 0.0233(7) Uani 1 1 d .
C3 C -0.0787(5) 0.22833(14) 0.59139(15) 0.0276(8) Uani 1 1 d .
H3 H -0.0003 0.2592 0.5808 0.033 Uiso 1 1 calc R
C4 C -0.1460(5) 0.22594(15) 0.64580(14) 0.0304(8) Uani 1 1 d .
H4 H -0.1133 0.2553 0.6722 0.036 Uiso 1 1 calc R
C5 C -0.2605(5) 0.18075(15) 0.66143(14) 0.0303(8) Uani 1 1 d .
H5 H -0.3102 0.1807 0.6979 0.036 Uiso 1 1 calc R
C6 C -0.3033(5) 0.13552(14) 0.62437(14) 0.0281(8) Uani 1 1 d .
H6 H -0.3812 0.1046 0.6353 0.034 Uiso 1 1 calc R
C1 C -0.2290(4) 0.13652(14) 0.57044(14) 0.0246(7) Uani 1 1 d .
O2 O -0.2475(3) 0.09143(9) 0.53465(9) 0.0273(5) Uani 1 1 d .
N2 N -0.1584(3) 0.02017(11) 0.44918(11) 0.0215(6) Uani 1 1 d .
C21 C -0.2768(5) -0.01283(14) 0.47753(15) 0.0308(8) Uani 1 1 d .
H21 H -0.3342 0.0037 0.5092 0.037 Uiso 1 1 calc R
C22 C -0.3180(5) -0.07021(14) 0.46212(16) 0.0337(9) Uani 1 1 d .
H22 H -0.403 -0.0921 0.4828 0.04 Uiso 1 1 calc R
C23 C -0.2347(5) -0.09517(14) 0.41655(15) 0.0305(8) Uani 1 1 d .
H23 H -0.2616 -0.1343 0.4052 0.037 Uiso 1 1 calc R
C24 C -0.1113(5) -0.06189(14) 0.38786(14) 0.0303(8) Uani 1 1 d .
H24 H -0.0506 -0.078 0.3566 0.036 Uiso 1 1 calc R
C25 C -0.0770(4) -0.00497(14) 0.40507(14) 0.0276(8) Uani 1 1 d .
H25 H 0.008 0.0175 0.3849 0.033 Uiso 1 1 calc R

loop_
_atom_site_aniso_label
_atom_site_aniso_U_11
_atom_site_aniso_U_22
_atom_site_aniso_U_33
_atom_site_aniso_U_23
_atom_site_aniso_U_13
_atom_site_aniso_U_12
Fe1 0.0245(3) 0.0284(3) 0.0242(3) 0.0023(2) 0.0013(2) 0.0028(2)
Ni1 0.0234(2) 0.0179(2) 0.0223(2) -0.00113(16) 0.00118(19) -0.00054(19)
C16 0.039(3) 0.091(4) 0.059(3) 0.032(3) 0.016(2) 0.031(3)
C17 0.069(4) 0.055(3) 0.073(4) -0.028(3) -0.021(3) 0.035(3)
C18 0.046(3) 0.034(2) 0.105(4) 0.030(3) 0.013(3) 0.013(2)
C19 0.073(4) 0.070(3) 0.038(2) 0.010(2) -0.003(3) 0.045(3)
C20 0.037(2) 0.043(3) 0.106(4) 0.003(3) -0.040(3) 0.006(2)
C14 0.031(2) 0.052(2) 0.0275(19) -0.0013(18) -0.0027(17) 0.0059(19)
C13 0.0305(19) 0.048(2) 0.0274(19) 0.0161(17) 0.0055(17) 0.0050(19)
C12 0.0245(18) 0.0297(19) 0.037(2) 0.0124(16) 0.0026(17) 0.0048(16)
C11 0.0199(17) 0.0282(17) 0.0280(17) 0.0039(14) -0.0008(16) 0.0054(15)
C15 0.0207(17) 0.043(2) 0.0257(18) -0.0007(16) -0.0003(15) 0.0011(17)
C10 0.0187(16) 0.0270(18) 0.0243(17) 0.0037(14) -0.0012(15) -0.0011(15)
O1 0.0314(13) 0.0208(11) 0.0249(12) -0.0008(9) 0.0051(11) -0.0042(11)
C9 0.0224(17) 0.0205(16) 0.0344(19) 0.0042(14) -0.0007(16) 0.0014(15)
C7 0.0154(16) 0.0227(17) 0.0298(18) -0.0006(14) -0.0052(15) 0.0001(14)
C8 0.0292(19) 0.0209(16) 0.036(2) -0.0025(15) -0.0035(17) 0.0019(15)
N1 0.0180(14) 0.0209(13) 0.0239(14) -0.0007(11) -0.0008(12) 0.0003(12)
C2 0.0208(17) 0.0206(16) 0.0283(17) -0.0008(14) -0.0005(15) 0.0039(15)
C3 0.0233(18) 0.0255(18) 0.034(2) -0.0043(15) -0.0021(16) 0.0003(15)
C4 0.029(2) 0.0336(19) 0.0290(19) -0.0112(15) -0.0049(17) 0.0071(17)
C5 0.0290(19) 0.037(2) 0.0246(18) -0.0010(16) -0.0003(16) 0.0107(18)
C6 0.0296(19) 0.0258(18) 0.0288(18) -0.0010(15) 0.0017(16) 0.0056(16)
C1 0.0220(17) 0.0215(17) 0.0305(18) -0.0019(14) -0.0032(16) 0.0052(15)
O2 0.0328(14) 0.0231(12) 0.0258(12) -0.0022(10) 0.0037(11) -0.0015(11)
N2 0.0211(14) 0.0209(14) 0.0225(14) 0.0017(11) -0.0011(12) 0.0013(12)
C21 0.036(2) 0.0260(18) 0.0300(19) 0.0019(15) 0.0076(17) -0.0005(17)
C22 0.040(2) 0.0215(18) 0.040(2) 0.0008(16) 0.0024(19) -0.0071(17)
C23 0.035(2) 0.0201(17) 0.036(2) -0.0042(15) -0.0109(18) 0.0000(16)
C24 0.036(2) 0.0247(18) 0.0304(18) -0.0073(14) -0.0023(17) 0.0028(17)
C25 0.0253(18) 0.0276(18) 0.0298(18) -0.0003(15) 0.0014(16) -0.0004(16)

loop_
_atom_type_symbol
_atom_type_description
_atom_type_scat_dispersion_real
_atom_type_scat_dispersion_imag
_atom_type_scat_source
C C 0.0033 0.0016 'International Tables Vol C Tables 4.2.6.8 and 6.1.1.4'
H H 0 0 'International Tables Vol C Tables 4.2.6.8 and 6.1.1.4'
N N 0.0061 0.0033 'International Tables Vol C Tables 4.2.6.8 and 6.1.1.4'
O O 0.0106 0.006 'International Tables Vol C Tables 4.2.6.8 and 6.1.1.4'
Fe Fe 0.3463 0.8444 'International Tables Vol C Tables 4.2.6.8 and 6.1.1.4'
Ni Ni 0.3393 1.1124 'International Tables Vol C Tables 4.2.6.8 and 6.1.1.4'

loop_
_geom_angle_atom_site_label_1
_geom_angle_atom_site_label_2
_geom_angle_atom_site_label_3
_geom_angle
C17 Fe1 C20 67.24(19)
C17 Fe1 C19 67.13(19)
C20 Fe1 C19 39.3(2)
C17 Fe1 C16 39.77(19)
C20 Fe1 C16 40.8(2)
C19 Fe1 C16 67.44(19)
C17 Fe1 C18 40.45(19)
C20 Fe1 C18 66.31(19)
C19 Fe1 C18 39.28(19)
C16 Fe1 C18 67.26(19)
C17 Fe1 C13 125.15(19)
C20 Fe1 C13 121.25(18)
C19 Fe1 C13 155.7(2)
C16 Fe1 C13 107.48(17)
C18 Fe1 C13 162.8(2)
C17 Fe1 C12 162.8(2)
C20 Fe1 C12 109.65(16)
C19 Fe1 C12 122.04(18)
C16 Fe1 C12 126.75(18)
C18 Fe1 C12 155.52(19)
C13 Fe1 C12 40.62(14)
C17 Fe1 C15 119.27(18)
C20 Fe1 C15 164.2(2)
C19 Fe1 C15 127.24(18)
C16 Fe1 C15 152.9(2)
C18 Fe1 C15 108.39(17)
C13 Fe1 C15 68.35(14)
C12 Fe1 C15 68.54(14)
C17 Fe1 C14 106.98(17)
C20 Fe1 C14 155.0(2)
C19 Fe1 C14 163.0(2)
C16 Fe1 C14 119.04(18)
C18 Fe1 C14 126.1(2)
C13 Fe1 C14 40.70(15)
C12 Fe1 C14 68.27(15)
C15 Fe1 C14 40.23(13)
C17 Fe1 C11 154.5(2)
C20 Fe1 C11 127.32(18)
C19 Fe1 C11 109.48(16)
C16 Fe1 C11 164.7(2)
C18 Fe1 C11 120.65(17)
C13 Fe1 C11 68.76(14)
C12 Fe1 C11 40.91(13)
C15 Fe1 C11 41.05(13)
C14 Fe1 C11 68.50(14)
O1 Ni1 O2 177.08(10)
O1 Ni1 N1 94.92(10)
O2 Ni1 N1 86.93(10)
O1 Ni1 N2 88.27(10)
O2 Ni1 N2 89.89(10)
N1 Ni1 N2 176.80(11)
C17 C16 C20 106.7(4)
C17 C16 Fe1 69.9(3)
C20 C16 Fe1 69.4(2)
C17 C16 H16 126.6
C20 C16 H16 126.6
Fe1 C16 H16 125.6
C16 C17 C18 108.0(4)
C16 C17 Fe1 70.3(3)
C18 C17 Fe1 70.1(2)
C16 C17 H17 126
C18 C17 H17 126
Fe1 C17 H17 125.2
C19 C18 C17 108.2(4)
C19 C18 Fe1 70.2(2)
C17 C18 Fe1 69.5(2)
C19 C18 H18 125.9
C17 C18 H18 125.9
Fe1 C18 H18 126
C20 C19 C18 108.9(4)
C20 C19 Fe1 70.3(2)
C18 C19 Fe1 70.5(3)
C20 C19 H19 125.6
C18 C19 H19 125.6
Fe1 C19 H19 125.2
C19 C20 C16 108.3(4)
C19 C20 Fe1 70.4(3)
C16 C20 Fe1 69.7(3)
C19 C20 H20 125.9
C16 C20 H20 125.9
Fe1 C20 H20 125.6
C15 C14 C13 108.5(3)
C15 C14 Fe1 69.9(2)
C13 C14 Fe1 69.4(2)
C15 C14 H14 125.8
C13 C14 H14 125.8
Fe1 C14 H14 126.6
C12 C13 C14 108.0(3)
C12 C13 Fe1 69.93(19)
C14 C13 Fe1 69.9(2)
C12 C13 H13 126
C14 C13 H13 126
Fe1 C13 H13 125.7
C13 C12 C11 108.3(3)
C13 C12 Fe1 69.5(2)
C11 C12 Fe1 69.69(18)
C13 C12 H12 125.9
C11 C12 H12 125.9
Fe1 C12 H12 126.6
C12 C11 C15 107.0(3)
C12 C11 C10 129.5(3)
C15 C11 C10 123.5(3)
C12 C11 Fe1 69.39(19)
C15 C11 Fe1 69.37(19)
C10 C11 Fe1 127.1(2)
C14 C15 C11 108.3(3)
C14 C15 Fe1 69.9(2)
C11 C15 Fe1 69.59(19)
C14 C15 H15 125.8
C11 C15 H15 125.8
Fe1 C15 H15 126.3
O1 C10 C9 124.8(3)
C9 C10 C11 121.2(3)
C10 O1 Ni1 125.7(2)
C10 C9 C7 124.9(3)
C10 C9 H9 117.5
C7 C9 H9 117.5
N1 C7 C9 121.3(3)
N1 C7 C8 122.8(3)
C9 C7 C8 115.9(3)
C7 C8 H8A 109.5
C7 C8 H8B 109.5
H8A C8 H8B 109.5
C7 C8 H8C 109.5
H8A C8 H8C 109.5
H8B C8 H8C 109.5
C7 N1 C2 124.3(3)
C7 N1 Ni1 124.9(2)
C2 N1 Ni1 110.1(2)
C3 C2 C1 119.4(3)
C3 C2 N1 128.7(3)
C1 C2 N1 111.6(3)
C2 C3 C4 119.8(3)
C2 C3 H3 120.1
C4 C3 H3 120.1
C5 C4 C3 120.2(3)
C5 C4 H4 119.9
C3 C4 H4 119.9
C4 C5 C6 121.0(3)
C4 C5 H5 119.5
C6 C5 H5 119.5
C5 C6 C1 118.7(3)
C5 C6 H6 120.7
C1 C6 H6 120.7
O2 C1 C6 122.2(3)
O2 C1 C2 117.5(3)
C6 C1 C2 120.3(3)
C1 O2 Ni1 111.7(2)
C21 N2 C25 117.4(3)
C21 N2 Ni1 120.6(2)
C25 N2 Ni1 122.0(2)
N2 C21 C22 122.3(3)
N2 C21 H21 118.8
C22 C21 H21 118.8
C23 C22 C21 119.6(3)
C23 C22 H22 120.2
C21 C22 H22 120.2
C22 C23 C24 118.3(3)
C22 C23 H23 120.8
C24 C23 H23 120.8
C23 C24 C25 119.3(3)
C23 C24 H24 120.4
C25 C24 H24 120.4
N2 C25 C24 123.0(3)
N2 C25 H25 118.5
C24 C25 H25 118.5

loop_
_geom_bond_atom_site_label_1
_geom_bond_atom_site_label_2
_geom_bond_distance
Fe1 C17 2.032(4)
Fe1 C20 2.034(4)
Fe1 C19 2.035(4)
Fe1 C16 2.038(4)
Fe1 C18 2.040(4)
Fe1 C13 2.044(3)
Fe1 C12 2.050(3)
Fe1 C15 2.051(3)
Fe1 C14 2.051(4)
Fe1 C11 2.054(3)
Ni1 O1 1.827(2)
Ni1 O2 1.848(2)
Ni1 N1 1.875(3)
Ni1 N2 1.964(3)
C16 C17 1.384(7)
C16 C20 1.421(7)
C16 H16 0.95
C17 C18 1.407(7)
C17 H17 0.95
C18 C19 1.370(6)
C18 H18 0.95
C19 C20 1.370(7)
C19 H19 0.95
C20 H20 0.95
C14 C15 1.411(5)
C14 C13 1.424(5)
C14 H14 0.95
C13 C12 1.421(5)
C13 H13 0.95
C12 C11 1.434(5)
C12 H12 0.95
C11 C15 1.439(5)
C11 C10 1.481(4)
C15 H15 0.95
C10 O1 1.307(4)
C10 C9 1.370(4)
C9 C7 1.417(5)
C9 H9 0.95
C7 N1 1.330(4)
C7 C8 1.513(4)
C8 H8A 0.98
C8 H8B 0.98
C8 H8C 0.98
N1 C2 1.426(4)
C2 C3 1.396(4)
C2 C1 1.410(4)
C3 C4 1.399(5)
C3 H3 0.95
C4 C5 1.391(5)
C4 H4 0.95
C5 C6 1.395(4)
C5 H5 0.95
C6 C1 1.408(5)
C6 H6 0.95
C1 O2 1.342(4)
N2 C21 1.347(4)
N2 C25 1.348(4)
C21 C22 1.388(4)
C21 H21 0.95
C22 C23 1.380(5)
C22 H22 0.95
C23 C24 1.380(5)
C23 H23 0.95
C24 C25 1.380(4)
C24 H24 0.95
C25 H25 0.95

loop_
_geom_torsion_atom_site_label_1
_geom_torsion_atom_site_label_2
_geom_torsion_atom_site_label_3
_geom_torsion_atom_site_label_4
_geom_torsion
C20 Fe1 C16 C17 117.7(4)
C19 Fe1 C16 C17 80.9(3)
C18 Fe1 C16 C17 38.2(3)
C13 Fe1 C16 C17 -124.4(3)
C12 Fe1 C16 C17 -165.1(3)
C15 Fe1 C16 C17 -47.9(5)
C14 Fe1 C16 C17 -81.7(3)
C11 Fe1 C16 C17 162.3(5)
C17 Fe1 C16 C20 -117.7(4)
C19 Fe1 C16 C20 -36.8(3)
C18 Fe1 C16 C20 -79.6(3)
C13 Fe1 C16 C20 117.9(3)
C12 Fe1 C16 C20 77.2(3)
C15 Fe1 C16 C20 -165.6(3)
C14 Fe1 C16 C20 160.6(3)
C11 Fe1 C16 C20 44.6(7)
C20 C16 C17 C18 -0.3(5)
Fe1 C16 C17 C18 -60.2(3)
C20 C16 C17 Fe1 59.9(3)
C20 Fe1 C17 C16 -38.9(3)
C19 Fe1 C17 C16 -81.7(3)
C18 Fe1 C17 C16 -118.6(4)
C13 Fe1 C17 C16 74.2(3)
C12 Fe1 C17 C16 44.1(7)
C15 Fe1 C17 C16 157.2(3)
C14 Fe1 C17 C16 115.2(3)
C11 Fe1 C17 C16 -169.2(3)
C20 Fe1 C17 C18 79.7(3)
C19 Fe1 C17 C18 36.8(3)
C16 Fe1 C17 C18 118.6(4)
C13 Fe1 C17 C18 -167.2(3)
C12 Fe1 C17 C18 162.6(5)
C15 Fe1 C17 C18 -84.3(3)
C14 Fe1 C17 C18 -126.2(3)
C11 Fe1 C17 C18 -50.7(5)
C16 C17 C18 C19 0.6(5)
Fe1 C17 C18 C19 -59.8(3)
C16 C17 C18 Fe1 60.4(3)
C17 Fe1 C18 C19 119.2(4)
C20 Fe1 C18 C19 37.1(3)
C16 Fe1 C18 C19 81.7(3)
C13 Fe1 C18 C19 157.0(5)
C12 Fe1 C18 C19 -48.5(5)
C15 Fe1 C18 C19 -126.9(3)
C14 Fe1 C18 C19 -168.1(3)
C11 Fe1 C18 C19 -83.6(3)
C20 Fe1 C18 C17 -82.1(3)
C19 Fe1 C18 C17 -119.2(4)
C16 Fe1 C18 C17 -37.5(3)
C13 Fe1 C18 C17 37.8(7)
C12 Fe1 C18 C17 -167.7(4)
C15 Fe1 C18 C17 113.8(3)
C14 Fe1 C18 C17 72.7(3)
C11 Fe1 C18 C17 157.2(3)
C17 C18 C19 C20 -0.7(5)
Fe1 C18 C19 C20 -60.1(3)
C17 C18 C19 Fe1 59.3(3)
C17 Fe1 C19 C20 81.5(3)
C16 Fe1 C19 C20 38.2(3)
C18 Fe1 C19 C20 119.4(4)
C13 Fe1 C19 C20 -44.3(5)
C12 Fe1 C19 C20 -82.1(3)
C15 Fe1 C19 C20 -168.3(3)
C14 Fe1 C19 C20 154.3(5)
C11 Fe1 C19 C20 -125.7(3)
C17 Fe1 C19 C18 -37.9(3)
C20 Fe1 C19 C18 -119.4(4)
C16 Fe1 C19 C18 -81.2(3)
C13 Fe1 C19 C18 -163.7(4)
C12 Fe1 C19 C18 158.5(3)
C15 Fe1 C19 C18 72.3(3)
C14 Fe1 C19 C18 34.9(7)
C11 Fe1 C19 C18 114.9(3)
C18 C19 C20 C16 0.6(5)
Fe1 C19 C20 C16 -59.7(3)
C18 C19 C20 Fe1 60.2(3)
C17 C16 C20 C19 -0.2(5)
Fe1 C16 C20 C19 60.1(3)
C17 C16 C20 Fe1 -60.2(3)
C17 Fe1 C20 C19 -81.2(3)
C16 Fe1 C20 C19 -119.1(4)
C18 Fe1 C20 C19 -37.0(3)
C13 Fe1 C20 C19 160.4(3)
C12 Fe1 C20 C19 116.9(3)
C15 Fe1 C20 C19 36.4(7)
C14 Fe1 C20 C19 -162.5(4)
C11 Fe1 C20 C19 74.4(3)
C17 Fe1 C20 C16 37.9(3)
C19 Fe1 C20 C16 119.1(4)
C18 Fe1 C20 C16 82.1(3)
C13 Fe1 C20 C16 -80.5(3)
C12 Fe1 C20 C16 -124.0(3)
C15 Fe1 C20 C16 155.5(5)
C14 Fe1 C20 C16 -43.4(5)
C11 Fe1 C20 C16 -166.5(3)
C17 Fe1 C14 C15 115.5(3)
C20 Fe1 C14 C15 -172.1(4)
C19 Fe1 C14 C15 48.5(6)
C16 Fe1 C14 C15 156.9(3)
C18 Fe1 C14 C15 75.1(3)
C13 Fe1 C14 C15 -119.9(3)
C12 Fe1 C14 C15 -82.0(2)
C11 Fe1 C14 C15 -37.9(2)
C17 Fe1 C14 C13 -124.6(3)
C20 Fe1 C14 C13 -52.2(5)
C19 Fe1 C14 C13 168.4(5)
C16 Fe1 C14 C13 -83.2(3)
C18 Fe1 C14 C13 -165.0(2)
C12 Fe1 C14 C13 37.8(2)
C15 Fe1 C14 C13 119.9(3)
C11 Fe1 C14 C13 82.0(2)
C15 C14 C13 C12 -0.7(4)
Fe1 C14 C13 C12 -59.8(2)
C15 C14 C13 Fe1 59.1(3)
C17 Fe1 C13 C12 -166.8(3)
C20 Fe1 C13 C12 -84.1(3)
C19 Fe1 C13 C12 -52.9(5)
C16 Fe1 C13 C12 -126.6(3)
C18 Fe1 C13 C12 164.1(5)
C15 Fe1 C13 C12 81.9(2)
C14 Fe1 C13 C12 118.9(3)
C11 Fe1 C13 C12 37.6(2)
C17 Fe1 C13 C14 74.3(3)
C20 Fe1 C13 C14 157.0(3)
C19 Fe1 C13 C14 -171.8(4)
C16 Fe1 C13 C14 114.5(3)
C18 Fe1 C13 C14 45.2(6)
C12 Fe1 C13 C14 -118.9(3)
C15 Fe1 C13 C14 -37.1(2)
C11 Fe1 C13 C14 -81.3(2)
C14 C13 C12 C11 0.8(4)
Fe1 C13 C12 C11 -59.1(2)
C14 C13 C12 Fe1 59.8(3)
C17 Fe1 C12 C13 39.1(7)
C20 Fe1 C12 C13 115.5(3)
C19 Fe1 C12 C13 157.3(3)
C16 Fe1 C12 C13 72.9(3)
C18 Fe1 C12 C13 -168.7(4)
C15 Fe1 C12 C13 -81.3(2)
C14 Fe1 C12 C13 -37.9(2)
C11 Fe1 C12 C13 -119.7(3)
C17 Fe1 C12 C11 158.8(6)
C20 Fe1 C12 C11 -124.8(3)
C19 Fe1 C12 C11 -83.0(3)
C16 Fe1 C12 C11 -167.4(2)
C18 Fe1 C12 C11 -49.0(5)
C13 Fe1 C12 C11 119.7(3)
C15 Fe1 C12 C11 38.4(2)
C14 Fe1 C12 C11 81.8(2)
C13 C12 C11 C15 -0.5(4)
Fe1 C12 C11 C15 -59.4(2)
C13 C12 C11 C10 -179.4(3)
Fe1 C12 C11 C10 121.7(3)
C13 C12 C11 Fe1 58.9(2)
C17 Fe1 C11 C12 -165.6(4)
C20 Fe1 C11 C12 76.5(3)
C19 Fe1 C11 C12 116.8(3)
C16 Fe1 C11 C12 41.2(7)
C18 Fe1 C11 C12 158.7(3)
C13 Fe1 C11 C12 -37.3(2)
C15 Fe1 C11 C12 -118.3(3)
C14 Fe1 C11 C12 -81.2(2)
C17 Fe1 C11 C15 -47.3(5)
C20 Fe1 C11 C15 -165.2(2)
C19 Fe1 C11 C15 -124.8(3)
C16 Fe1 C11 C15 159.6(6)
C18 Fe1 C11 C15 -83.0(3)
C13 Fe1 C11 C15 81.0(2)
C12 Fe1 C11 C15 118.3(3)
C14 Fe1 C11 C15 37.1(2)
C17 Fe1 C11 C10 69.8(5)
C20 Fe1 C11 C10 -48.1(4)
C19 Fe1 C11 C10 -7.8(4)
C16 Fe1 C11 C10 -83.4(7)
C18 Fe1 C11 C10 34.1(4)
C13 Fe1 C11 C10 -161.9(3)
C12 Fe1 C11 C10 -124.6(4)
C15 Fe1 C11 C10 117.1(4)
C14 Fe1 C11 C10 154.2(3)
C13 C14 C15 C11 0.4(4)
Fe1 C14 C15 C11 59.2(2)
C13 C14 C15 Fe1 -58.8(3)
C12 C11 C15 C14 0.1(4)
C10 C11 C15 C14 179.0(3)
Fe1 C11 C15 C14 -59.4(2)
C12 C11 C15 Fe1 59.5(2)
C10 C11 C15 Fe1 -121.6(3)
C17 Fe1 C15 C14 -81.7(3)
C20 Fe1 C15 C14 167.7(5)
C19 Fe1 C15 C14 -164.0(3)
C16 Fe1 C15 C14 -48.7(4)
C18 Fe1 C15 C14 -124.6(3)
C13 Fe1 C15 C14 37.5(2)
C12 Fe1 C15 C14 81.3(2)
C11 Fe1 C15 C14 119.6(3)
C17 Fe1 C15 C11 158.7(2)
C20 Fe1 C15 C11 48.2(6)
C19 Fe1 C15 C11 76.4(3)
C16 Fe1 C15 C11 -168.3(3)
C18 Fe1 C15 C11 115.9(2)
C13 Fe1 C15 C11 -82.1(2)
C12 Fe1 C15 C11 -38.27(19)
C14 Fe1 C15 C11 -119.6(3)
C12 C11 C10 O1 -151.9(3)
C15 C11 C10 O1 29.5(4)
Fe1 C11 C10 O1 -58.9(4)
C12 C11 C10 C9 31.2(5)
C15 C11 C10 C9 -147.5(3)
Fe1 C11 C10 C9 124.1(3)
C9 C10 O1 Ni1 5.9(5)
C11 C10 O1 Ni1 -171.0(2)
O2 Ni1 O1 C10 113.9(18)
N1 Ni1 O1 C10 -15.4(3)
N2 Ni1 O1 C10 164.8(3)
O1 C10 C9 C7 4.8(6)
C11 C10 C9 C7 -178.5(3)
C10 C9 C7 N1 1.1(5)
C10 C9 C7 C8 -176.4(3)
C9 C7 N1 C2 174.1(3)
C8 C7 N1 C2 -8.6(5)
C9 C7 N1 Ni1 -16.6(4)
C8 C7 N1 Ni1 160.7(2)
O1 Ni1 N1 C7 20.8(3)
O2 Ni1 N1 C7 -157.0(3)
O1 Ni1 N1 C2 -168.6(2)
O2 Ni1 N1 C2 13.6(2)
C7 N1 C2 C3 -29.0(5)
Ni1 N1 C2 C3 160.3(3)
C7 N1 C2 C1 157.0(3)
Ni1 N1 C2 C1 -13.7(3)
C1 C2 C3 C4 -6.4(5)
N1 C2 C3 C4 180.0(3)
C2 C3 C4 C5 0.2(5)
C3 C4 C5 C6 3.3(5)
C4 C5 C6 C1 -0.3(5)
C5 C6 C1 O2 172.3(3)
C5 C6 C1 C2 -6.0(5)
C3 C2 C1 O2 -169.0(3)
N1 C2 C1 O2 5.6(4)
C3 C2 C1 C6 9.4(5)
N1 C2 C1 C6 -175.9(3)
C6 C1 O2 Ni1 -172.9(3)
C2 C1 O2 Ni1 5.5(4)
N1 Ni1 O2 C1 -10.8(2)
N2 Ni1 O2 C1 168.8(2)
O1 Ni1 N2 C21 -169.3(3)
O2 Ni1 N2 C21 8.4(3)
O1 Ni1 N2 C25 9.3(3)
O2 Ni1 N2 C25 -172.9(3)
C25 N2 C21 C22 -1.2(5)
Ni1 N2 C21 C22 177.6(3)
N2 C21 C22 C23 0.6(6)
C21 C22 C23 C24 0.4(5)
C22 C23 C24 C25 -0.8(5)
C21 N2 C25 C24 0.8(5)
Ni1 N2 C25 C24 -177.9(3)
C23 C24 C25 N2 0.2(5)
